data_1510506
loop_
_publ_author_name
'Gold, W.'
'Schubert, K.'
'Panday, P.K.'
'Burkhardt, K.'

_publ_section_title
;
 Einige Strukturdaten metallischer Phasen (12)
;
_journal_name_full Naturwissenschaften
_journal_page_first 301
_journal_page_last 301
_journal_volume 52
_journal_year 1965
_chemical_formula_sum 'Au3 Mg'
_space_group_IT_number 63
_symmetry_space_group_name_Hall '-C 2c 2'
_symmetry_space_group_name_H-M 'C m c m'
_cell_angle_alpha 90
_cell_angle_beta 90
_cell_angle_gamma 90
_cell_formula_units_Z 16
_cell_length_a 5.75
_cell_length_b 19.95
_cell_length_c 9.44
_cell_volume 1082.886
_citation_journal_id_ASTM NATWAY
_cod_data_source_file gold_604.cif
_cod_data_source_block Au3Mg1
_cod_original_formula_sum 'Au3 Mg1'
_cod_database_code 1510506

loop_
_symmetry_equiv_pos_as_xyz
x,y,z
-x,-y,z+1/2
x,-y,-z
-x,y,-z+1/2
-x,-y,-z
x,y,-z-1/2
-x,y,z
x,-y,z-1/2
x+1/2,y+1/2,z
-x+1/2,-y+1/2,z+1/2
x+1/2,-y+1/2,-z
-x+1/2,y+1/2,-z+1/2
-x+1/2,-y+1/2,-z
x+1/2,y+1/2,-z-1/2
-x+1/2,y+1/2,z
x+1/2,-y+1/2,z-1/2

loop_
_atom_site_label
_atom_site_type_symbol
_atom_site_fract_x
_atom_site_fract_y
_atom_site_fract_z
_atom_site_occupancy
_atom_site_U_iso_or_equiv
Au7 Au 0.25 0.92 0.25 1 0.0
Au2 Au 0 0.79 0.25 1 0.0
Mg2 Mg 0 0.54 0.25 1 0.0
Au1 Au 0 0.04 0.25 1 0.0
Au4 Au 0.25 0 0 1 0.0
Au5 Au 0 0.38 0 1 0.0
Au3 Au 0.25 0.25 0 1 0.0
Mg1 Mg 0 0.29 0.25 1 0.0
Au6 Au 0.25 0.17 0.25 1 0.0
Mg3 Mg 0 0.12 0 1 0.0
